data_4309245
loop_
_publ_author_name
'Elizabeth A. Deters'
'Michael J. Goldcamp'
'Jeanette A. Krause Bauer'
'Michael J. Baldwin'

_publ_contact_author_address
;     Department of Chemistry
      University of Cincinnati
      Cincinnati, OH 45221-0172 USA
;
_publ_contact_author_email michael.baldwin@uc.edu
_publ_contact_author_fax '513 556 9239'
_publ_contact_author_name 'Dr. Michael J. Baldwin'
_publ_contact_author_phone '513 556 9225'
_publ_section_title
;
Anion-Controlled Nuclearity in Nickel Complexes with Potentially
Dinucleating, Poly(oxime) Amine Ligands
;
_journal_name_full 'Inorganic Chemistry'
_journal_page_first 5222
_journal_page_last 5228
_journal_paper_doi 10.1021/ic048355x
_journal_volume 44
_journal_year 2005
_chemical_formula_moiety 'C36 H74 Cl8 N14 Ni4 O10, 2(C3 H7 N O)'
_chemical_formula_sum 'C42 H88 Cl8 N16 Ni4 O12'
_chemical_formula_weight 1527.72
_chemical_name_systematic
; 
 ? 
;
_space_group_IT_number 2
_symmetry_cell_setting triclinic
_symmetry_space_group_name_Hall '-P 1'
_symmetry_space_group_name_H-M 'P -1'
_atom_sites_solution_hydrogens mixed
_atom_sites_solution_primary direct
_atom_sites_solution_secondary difmap
_audit_creation_method SHELXL-97
_cell_angle_alpha 67.348(1)
_cell_angle_beta 69.705(1)
_cell_angle_gamma 81.549(1)
_cell_formula_units_Z 1
_cell_length_a 12.5347(5)
_cell_length_b 12.5403(5)
_cell_length_c 14.3504(6)
_cell_measurement_reflns_used 4191
_cell_measurement_temperature 150(2)
_cell_measurement_theta_max 27.10
_cell_measurement_theta_min 1.62
_cell_volume 1952.25(14)
_computing_cell_refinement 'Bruker SAINT v6.36A'
_computing_data_collection 'Bruker SMART v5.628'
_computing_data_reduction 'Bruker SAINT v6.36A'
_computing_molecular_graphics 'Bruker SHELXTL v6.12'
_computing_publication_material 'Bruker SHELXTL v6.12'
_computing_structure_refinement 'Bruker SHELXTL v6.12 and SQUEEZE-PLATON (Spek, 1990)'
_computing_structure_solution 'Bruker SHELXTL v6.12'
_diffrn_ambient_temperature 150(2)
_diffrn_detector_area_resol_mean 0.78
_diffrn_measured_fraction_theta_full 0.998
_diffrn_measured_fraction_theta_max 0.998
_diffrn_measurement_device_type 'Bruker SMART6000 CCD'
_diffrn_measurement_method '\w scans'
_diffrn_radiation_monochromator graphite
_diffrn_radiation_source 'fine-focus sealed tube'
_diffrn_radiation_type MoK\a
_diffrn_radiation_wavelength 0.71073
_diffrn_reflns_av_R_equivalents 0.0615
_diffrn_reflns_av_sigmaI/netI 0.0897
_diffrn_reflns_limit_h_max 16
_diffrn_reflns_limit_h_min -16
_diffrn_reflns_limit_k_max 16
_diffrn_reflns_limit_k_min -16
_diffrn_reflns_limit_l_max 18
_diffrn_reflns_limit_l_min -18
_diffrn_reflns_number 24188
_diffrn_reflns_theta_full 27.10
_diffrn_reflns_theta_max 27.10
_diffrn_reflns_theta_min 1.62
_diffrn_standards_decay_% 0
_diffrn_standards_number 0
_exptl_absorpt_coefficient_mu 1.278
_exptl_absorpt_correction_T_max 0.9389
_exptl_absorpt_correction_T_min 0.7842
_exptl_absorpt_correction_type multi-scan
_exptl_absorpt_process_details 'SADABS v2.05 (Sheldrick)'
_exptl_crystal_colour 'pale blue-green'
_exptl_crystal_density_diffrn 1.299
_exptl_crystal_density_meas ?
_exptl_crystal_description rod
_exptl_crystal_F_000 796
_exptl_crystal_size_max 0.20
_exptl_crystal_size_mid 0.07
_exptl_crystal_size_min 0.05
_refine_diff_density_max 0.620
_refine_diff_density_min -0.551
_refine_diff_density_rms 0.096
_refine_ls_extinction_method none
_refine_ls_goodness_of_fit_ref 0.891
_refine_ls_hydrogen_treatment mixed
_refine_ls_matrix_type full
_refine_ls_number_parameters 325
_refine_ls_number_reflns 8585
_refine_ls_number_restraints 0
_refine_ls_restrained_S_all 0.891
_refine_ls_R_factor_all 0.0855
_refine_ls_R_factor_gt 0.0480
_refine_ls_shift/su_max 0.001
_refine_ls_shift/su_mean 0.000
_refine_ls_structure_factor_coef Fsqd
_refine_ls_weighting_details 'calc w=1/[\s^2^(Fo^2^)+(0.0688P)^2^+0.0000P] where P=(Fo^2^+2Fc^2^)/3'
_refine_ls_weighting_scheme calc
_refine_ls_wR_factor_gt 0.1171
_refine_ls_wR_factor_ref 0.1292
_reflns_number_gt 5140
_reflns_number_total 8585
_reflns_threshold_expression >2\s(I)
_cod_data_source_file ic048355xsi20041119_125300_3.cif
_cod_data_source_block 2
_cod_depositor_comments
;
The following automatic conversions were performed:
'_symmetry_cell_setting' value 'Triclinic' changed to 'triclinic'
according to '/home/saulius/struct/CIF-dictionaries/cif_core.dic'
dictionary named 'cif_core.dic' version 2.4.1 from 2010-06-29.

Automatic conversion script
Id: cif_fix_enum 1527 2010-12-29 10:47:43Z saulius 
;
_cod_database_code 4309245

loop_
_symmetry_equiv_pos_as_xyz
'x, y, z'
'-x, -y, -z'

loop_
_atom_site_label
_atom_site_type_symbol
_atom_site_fract_x
_atom_site_fract_y
_atom_site_fract_z
_atom_site_U_iso_or_equiv
_atom_site_adp_type
_atom_site_occupancy
_atom_site_symmetry_multiplicity
_atom_site_calc_flag
_atom_site_refinement_flags
_atom_site_disorder_assembly
_atom_site_disorder_group
Ni1 Ni 0.41376(4) -0.12065(4) 0.53265(4) 0.02318(13) Uani 1 1 d . . .
Ni2 Ni 0.72803(4) 0.19547(4) -0.07538(4) 0.02646(14) Uani 1 1 d . . .
Cl1 Cl 0.38915(8) 0.06215(8) 0.55701(7) 0.0278(2) Uani 1 1 d . . .
Cl2 Cl 0.46216(9) -0.24740(8) 0.69409(7) 0.0328(2) Uani 1 1 d . . .
Cl3 Cl 0.85254(10) 0.31473(10) -0.24583(9) 0.0465(3) Uani 1 1 d . . .
Cl4 Cl 0.55960(8) 0.23360(8) -0.12267(7) 0.0311(2) Uani 1 1 d . . .
O1 O 0.2104(2) -0.2257(2) 0.7305(2) 0.0362(7) Uani 1 1 d . . .
H1 H 0.2970 -0.2444 0.7204 0.054 Uiso 1 1 d . . .
O2 O 0.5061(3) -0.3562(2) 0.5272(3) 0.0517(9) Uani 1 1 d . . .
H2 H 0.5043 -0.3357 0.5860 0.078 Uiso 1 1 d . . .
O5 O 0.8409(2) 0.0535(2) -0.2197(2) 0.0330(6) Uani 1 1 d . . .
H5 H 0.8612 0.1286 -0.2581 0.049 Uiso 1 1 d . . .
O6 O 0.9735(3) 0.1983(3) -0.0782(3) 0.0629(10) Uani 1 1 d . . .
H6 H 0.9511 0.2636 -0.1315 0.094 Uiso 1 1 d . . .
O7 O 0.6876(2) 0.3269(2) -0.0137(2) 0.0322(6) Uani 1 1 d . . .
N1 N 0.2462(3) -0.1550(3) 0.6216(2) 0.0289(7) Uani 1 1 d . . .
N2 N 0.4365(3) -0.2624(3) 0.4917(3) 0.0328(8) Uani 1 1 d . . .
N3 N 0.3236(3) -0.0692(3) 0.4135(2) 0.0251(7) Uani 1 1 d . . .
N4 N 0.6587(2) 0.0597(2) 0.0781(2) 0.0232(7) Uani 1 1 d . . .
N5 N 0.7720(2) 0.0535(3) -0.1196(2) 0.0261(7) Uani 1 1 d . . .
N6 N 0.8639(3) 0.1562(3) -0.0181(3) 0.0359(8) Uani 1 1 d . . .
N7 N 0.6454(3) 0.5166(3) -0.0455(3) 0.0320(8) Uani 1 1 d . . .
C1 C 0.2109(3) -0.0275(4) 0.4671(3) 0.0329(9) Uani 1 1 d . . .
H1A H 0.1562 -0.0261 0.4308 0.040 Uiso 1 1 calc R . .
H1B H 0.2175 0.0523 0.4623 0.040 Uiso 1 1 calc R . .
C2 C 0.1674(3) -0.1044(3) 0.5820(3) 0.0292(9) Uani 1 1 d . . .
C3 C 0.0424(3) -0.1130(4) 0.6389(3) 0.0412(11) Uani 1 1 d . . .
H3A H 0.0284 -0.1674 0.7124 0.062 Uiso 1 1 calc R . .
H3B H 0.0055 -0.1405 0.6024 0.062 Uiso 1 1 calc R . .
H3C H 0.0112 -0.0367 0.6392 0.062 Uiso 1 1 calc R . .
C4 C 0.3062(4) -0.1754(3) 0.3982(3) 0.0328(9) Uani 1 1 d . . .
H4A H 0.3180 -0.1568 0.3217 0.039 Uiso 1 1 calc R . .
H4B H 0.2265 -0.2001 0.4381 0.039 Uiso 1 1 calc R . .
C5 C 0.3842(4) -0.2737(3) 0.4340(3) 0.0386(10) Uani 1 1 d . . .
C6 C 0.3841(6) -0.3778(4) 0.4086(5) 0.077(2) Uani 1 1 d . . .
H6A H 0.4379 -0.4356 0.4365 0.115 Uiso 1 1 calc R . .
H6B H 0.4068 -0.3564 0.3312 0.115 Uiso 1 1 calc R . .
H6C H 0.3075 -0.4101 0.4413 0.115 Uiso 1 1 calc R . .
C7 C 0.3759(3) 0.0229(3) 0.3079(3) 0.0264(8) Uani 1 1 d . . .
H7A H 0.3868 0.0927 0.3197 0.032 Uiso 1 1 calc R . .
H7B H 0.3227 0.0437 0.2659 0.032 Uiso 1 1 calc R . .
C8 C 0.4890(3) -0.0138(3) 0.2444(3) 0.0289(9) Uani 1 1 d . . .
H8A H 0.4782 -0.0819 0.2301 0.035 Uiso 1 1 calc R . .
H8B H 0.5420 -0.0364 0.2866 0.035 Uiso 1 1 calc R . .
C9 C 0.5408(3) 0.0838(3) 0.1389(3) 0.0282(8) Uani 1 1 d . . .
H9A H 0.4916 0.0992 0.0939 0.034 Uiso 1 1 calc R . .
H9B H 0.5410 0.1547 0.1535 0.034 Uiso 1 1 calc R . .
C10 C 0.6597(4) -0.0472(3) 0.0567(3) 0.0405(11) Uani 1 1 d . . .
H10A H 0.5814 -0.0610 0.0625 0.049 Uiso 1 1 calc R . .
H10B H 0.6819 -0.1132 0.1125 0.049 Uiso 1 1 calc R . .
C11 C 0.7381(3) -0.0452(3) -0.0502(3) 0.0281(8) Uani 1 1 d . . .
C12 C 0.7640(4) -0.1577(3) -0.0665(3) 0.0372(10) Uani 1 1 d . . .
H12A H 0.8164 -0.1454 -0.1385 0.056 Uiso 1 1 calc R . .
H12B H 0.6934 -0.1910 -0.0573 0.056 Uiso 1 1 calc R . .
H12C H 0.7993 -0.2108 -0.0142 0.056 Uiso 1 1 calc R . .
C13 C 0.7351(4) 0.0456(4) 0.1424(4) 0.0421(11) Uani 1 1 d . . .
H13A H 0.7006 0.0871 0.1924 0.051 Uiso 1 1 calc R . .
H13B H 0.7403 -0.0374 0.1852 0.051 Uiso 1 1 calc R . .
C14 C 0.8524(4) 0.0896(4) 0.0767(4) 0.0375(10) Uani 1 1 d . . .
C15 C 0.9425(4) 0.0525(5) 0.1294(5) 0.0575(14) Uani 1 1 d . . .
H15A H 1.0154 0.0858 0.0779 0.086 Uiso 1 1 calc R . .
H15B H 0.9494 -0.0320 0.1558 0.086 Uiso 1 1 calc R . .
H15C H 0.9220 0.0795 0.1892 0.086 Uiso 1 1 calc R . .
C16 C 0.6635(3) 0.4240(3) -0.0709(3) 0.0311(9) Uani 1 1 d . . .
H16 H 0.6578 0.4319 -0.1376 0.037 Uiso 1 1 calc R . .
C17 C 0.6526(4) 0.5123(4) 0.0552(3) 0.0406(10) Uani 1 1 d . . .
H17A H 0.6673 0.4325 0.0976 0.061 Uiso 1 1 calc R . .
H17B H 0.5807 0.5402 0.0945 0.061 Uiso 1 1 calc R . .
H17C H 0.7147 0.5614 0.0411 0.061 Uiso 1 1 calc R . .
C18 C 0.6238(4) 0.6290(4) -0.1184(4) 0.0452(11) Uani 1 1 d . . .
H18A H 0.6207 0.6211 -0.1828 0.068 Uiso 1 1 calc R . .
H18B H 0.6851 0.6815 -0.1377 0.068 Uiso 1 1 calc R . .
H18C H 0.5511 0.6603 -0.0841 0.068 Uiso 1 1 calc R . .

loop_
_atom_site_aniso_label
_atom_site_aniso_U_11
_atom_site_aniso_U_22
_atom_site_aniso_U_33
_atom_site_aniso_U_23
_atom_site_aniso_U_13
_atom_site_aniso_U_12
Ni1 0.0287(3) 0.0204(3) 0.0209(2) -0.0069(2) -0.0092(2) 0.00019(19)
Ni2 0.0300(3) 0.0214(3) 0.0287(3) -0.0114(2) -0.0067(2) -0.0023(2)
Cl1 0.0313(5) 0.0246(5) 0.0288(5) -0.0118(4) -0.0096(4) 0.0017(4)
Cl2 0.0462(6) 0.0280(5) 0.0257(5) -0.0051(4) -0.0188(4) 0.0002(4)
Cl3 0.0505(7) 0.0375(6) 0.0405(6) -0.0128(5) 0.0026(5) -0.0143(5)
Cl4 0.0357(5) 0.0301(5) 0.0285(5) -0.0093(4) -0.0126(4) -0.0002(4)
O1 0.0400(16) 0.0378(17) 0.0227(14) -0.0040(12) -0.0054(12) -0.0073(13)
O2 0.090(2) 0.0298(17) 0.053(2) -0.0213(15) -0.0475(19) 0.0266(16)
O5 0.0371(15) 0.0356(16) 0.0264(14) -0.0154(12) -0.0059(12) 0.0007(12)
O6 0.0329(17) 0.094(3) 0.072(2) -0.046(2) -0.0027(17) -0.0184(18)
O7 0.0417(16) 0.0232(14) 0.0326(15) -0.0132(12) -0.0099(13) 0.0009(12)
N1 0.0339(18) 0.0290(18) 0.0217(16) -0.0070(14) -0.0069(14) -0.0051(14)
N2 0.052(2) 0.0181(16) 0.0317(19) -0.0074(14) -0.0211(17) 0.0048(15)
N3 0.0319(17) 0.0232(16) 0.0216(16) -0.0074(13) -0.0106(14) -0.0015(13)
N4 0.0264(16) 0.0200(16) 0.0275(16) -0.0113(13) -0.0101(13) -0.0018(12)
N5 0.0253(16) 0.0263(17) 0.0292(17) -0.0161(14) -0.0063(14) 0.0035(13)
N6 0.0240(17) 0.040(2) 0.050(2) -0.0292(19) -0.0049(16) -0.0023(15)
N7 0.0426(19) 0.0218(17) 0.0361(19) -0.0124(15) -0.0156(16) -0.0001(14)
C1 0.030(2) 0.042(2) 0.031(2) -0.0147(19) -0.0154(18) 0.0080(18)
C2 0.029(2) 0.032(2) 0.027(2) -0.0114(17) -0.0077(17) -0.0027(17)
C3 0.033(2) 0.056(3) 0.036(2) -0.018(2) -0.0102(19) 0.001(2)
C4 0.045(2) 0.028(2) 0.029(2) -0.0102(17) -0.0128(19) -0.0088(18)
C5 0.066(3) 0.025(2) 0.031(2) -0.0087(18) -0.025(2) 0.002(2)
C6 0.162(6) 0.032(3) 0.072(4) -0.023(3) -0.077(4) 0.008(3)
C7 0.039(2) 0.0193(19) 0.0201(18) -0.0034(15) -0.0145(17) 0.0026(16)
C8 0.039(2) 0.027(2) 0.0237(19) -0.0127(17) -0.0101(17) 0.0022(17)
C9 0.031(2) 0.030(2) 0.0213(19) -0.0086(16) -0.0061(16) -0.0001(16)
C10 0.053(3) 0.026(2) 0.036(2) -0.0179(19) 0.004(2) -0.0082(19)
C11 0.028(2) 0.026(2) 0.033(2) -0.0149(18) -0.0078(17) 0.0000(16)
C12 0.044(2) 0.031(2) 0.036(2) -0.0182(19) -0.005(2) -0.0022(19)
C13 0.045(3) 0.040(3) 0.041(3) -0.002(2) -0.026(2) -0.004(2)
C14 0.037(2) 0.036(2) 0.056(3) -0.029(2) -0.024(2) 0.0091(19)
C15 0.043(3) 0.071(4) 0.086(4) -0.049(3) -0.038(3) 0.019(3)
C16 0.034(2) 0.025(2) 0.036(2) -0.0122(18) -0.0119(18) -0.0010(17)
C17 0.057(3) 0.032(2) 0.043(3) -0.021(2) -0.020(2) 0.004(2)
C18 0.067(3) 0.026(2) 0.047(3) -0.011(2) -0.027(2) 0.001(2)

loop_
_atom_type_symbol
_atom_type_description
_atom_type_scat_dispersion_real
_atom_type_scat_dispersion_imag
_atom_type_scat_source
C C 0.0033 0.0016 'International Tables Vol C Tables 4.2.6.8 and 6.1.1.4'
H H 0.0000 0.0000 'International Tables Vol C Tables 4.2.6.8 and 6.1.1.4'
N N 0.0061 0.0033 'International Tables Vol C Tables 4.2.6.8 and 6.1.1.4'
O O 0.0106 0.0060 'International Tables Vol C Tables 4.2.6.8 and 6.1.1.4'
Cl Cl 0.1484 0.1585 'International Tables Vol C Tables 4.2.6.8 and 6.1.1.4'
Ni Ni 0.3393 1.1124 'International Tables Vol C Tables 4.2.6.8 and 6.1.1.4'

loop_
_geom_angle_atom_site_label_1
_geom_angle_atom_site_label_2
_geom_angle_atom_site_label_3
_geom_angle
_geom_angle_site_symmetry_1
_geom_angle_site_symmetry_3
_geom_angle_publ_flag
N2 Ni1 N1 93.78(13) . . ?
N2 Ni1 N3 77.84(12) . . ?
N1 Ni1 N3 75.59(12) . . ?
N2 Ni1 Cl1 172.45(9) . . ?
N1 Ni1 Cl1 88.87(9) . . ?
N3 Ni1 Cl1 96.02(8) . . ?
N2 Ni1 Cl1 94.37(10) . 2_656 ?
N1 Ni1 Cl1 171.28(9) . 2_656 ?
N3 Ni1 Cl1 109.23(8) . 2_656 ?
Cl1 Ni1 Cl1 83.44(3) . 2_656 ?
N2 Ni1 Cl2 86.69(9) . . ?
N1 Ni1 Cl2 87.33(9) . . ?
N3 Ni1 Cl2 155.95(8) . . ?
Cl1 Ni1 Cl2 100.51(4) . . ?
Cl1 Ni1 Cl2 90.03(4) 2_656 . ?
N5 Ni2 N6 88.02(13) . . ?
N5 Ni2 O7 173.10(12) . . ?
N6 Ni2 O7 86.87(12) . . ?
N5 Ni2 N4 80.14(12) . . ?
N6 Ni2 N4 78.38(13) . . ?
O7 Ni2 N4 94.28(11) . . ?
N5 Ni2 Cl4 93.65(9) . . ?
N6 Ni2 Cl4 174.08(10) . . ?
O7 Ni2 Cl4 90.99(8) . . ?
N4 Ni2 Cl4 96.29(8) . . ?
N5 Ni2 Cl3 90.43(9) . 1 ?
N6 Ni2 Cl3 88.73(11) . 1 ?
O7 Ni2 Cl3 94.08(8) . 1 ?
N4 Ni2 Cl3 164.21(9) . 1 ?
Cl4 Ni2 Cl3 96.93(4) . 1 ?
N5 Ni2 Cl3 90.43(9) . . ?
N6 Ni2 Cl3 88.73(11) . . ?
O7 Ni2 Cl3 94.08(8) . . ?
N4 Ni2 Cl3 164.21(9) . . ?
Cl4 Ni2 Cl3 96.93(4) . . ?
Ni1 Cl1 Ni1 96.56(3) . 2_656 ?
C16 O7 Ni2 118.1(3) . . ?
C2 N1 O1 116.0(3) . . ?
C2 N1 Ni1 120.4(3) . . ?
O1 N1 Ni1 123.3(2) . . ?
C5 N2 O2 114.9(3) . . ?
C5 N2 Ni1 121.8(3) . . ?
O2 N2 Ni1 123.2(2) . . ?
C1 N3 C4 108.2(3) . . ?
C1 N3 C7 108.9(3) . . ?
C4 N3 C7 110.2(3) . . ?
C1 N3 Ni1 103.7(2) . . ?
C4 N3 Ni1 107.7(2) . . ?
C7 N3 Ni1 117.6(2) . . ?
C10 N4 C9 109.2(3) . . ?
C10 N4 C13 110.5(3) . . ?
C9 N4 C13 108.8(3) . . ?
C10 N4 Ni2 106.8(2) . . ?
C9 N4 Ni2 114.0(2) . . ?
C13 N4 Ni2 107.6(2) . . ?
C11 N5 O5 115.3(3) . . ?
C11 N5 Ni2 118.7(3) . . ?
O5 N5 Ni2 126.0(2) . . ?
C14 N6 O6 115.1(4) . . ?
C14 N6 Ni2 120.7(3) . . ?
O6 N6 Ni2 124.2(3) . . ?
C16 N7 C18 121.7(4) . . ?
C16 N7 C17 121.4(3) . . ?
C18 N7 C17 116.8(3) . . ?
N3 C1 C2 110.7(3) . . ?
N1 C2 C3 126.7(3) . . ?
N1 C2 C1 113.6(3) . . ?
C3 C2 C1 119.7(3) . . ?
N3 C4 C5 113.5(3) . . ?
N2 C5 C6 126.7(4) . . ?
N2 C5 C4 115.6(4) . . ?
C6 C5 C4 117.4(4) . . ?
N3 C7 C8 113.0(3) . . ?
C7 C8 C9 111.2(3) . . ?
N4 C9 C8 114.4(3) . . ?
N4 C10 C11 114.8(3) . . ?
N5 C11 C12 126.4(4) . . ?
N5 C11 C10 116.5(3) . . ?
C12 C11 C10 117.1(3) . . ?
C14 C13 N4 113.7(3) . . ?
N6 C14 C13 115.6(4) . . ?
N6 C14 C15 126.9(4) . . ?
C13 C14 C15 117.5(4) . . ?
O7 C16 N7 124.4(4) . . ?

loop_
_geom_bond_atom_site_label_1
_geom_bond_atom_site_label_2
_geom_bond_distance
_geom_bond_site_symmetry_2
_geom_bond_publ_flag
Ni1 N2 2.032(3) . ?
Ni1 N1 2.052(3) . ?
Ni1 N3 2.212(3) . ?
Ni1 Cl1 2.4097(10) . ?
Ni1 Cl1 2.4284(10) 2_656 ?
Ni1 Cl2 2.4732(10) . ?
Ni2 N5 2.052(3) . ?
Ni2 N6 2.057(3) . ?
Ni2 O7 2.079(3) . ?
Ni2 N4 2.173(3) . ?
Ni2 Cl4 2.3652(11) . ?
Ni2 Cl3 2.4239(11) . ?
O1 N1 1.411(4) . ?
O2 N2 1.397(4) . ?
O5 N5 1.396(4) . ?
O6 N6 1.396(4) . ?
O7 C16 1.242(4) . ?
N1 C2 1.276(5) . ?
N2 C5 1.276(5) . ?
N3 C1 1.484(5) . ?
N3 C4 1.487(5) . ?
N3 C7 1.499(4) . ?
N4 C10 1.484(5) . ?
N4 C9 1.488(5) . ?
N4 C13 1.496(5) . ?
N5 C11 1.272(5) . ?
N6 C14 1.263(6) . ?
N7 C16 1.313(5) . ?
N7 C18 1.450(5) . ?
N7 C17 1.458(5) . ?
C1 C2 1.501(5) . ?
C2 C3 1.493(5) . ?
C4 C5 1.499(6) . ?
C5 C6 1.485(6) . ?
C7 C8 1.513(5) . ?
C8 C9 1.528(5) . ?
C10 C11 1.500(5) . ?
C11 C12 1.489(5) . ?
C13 C14 1.493(6) . ?
C14 C15 1.494(6) . ?
